data_7114217
loop_
_publ_author_name
'Nakano, Hiroto'
'Okuyama, Yuko'
'Suzuki, Yuichiro'
'Fujita, Reiko'
'Kabuto, Chizuko'

_publ_section_title
;
 A novel and efficient chiral palladium--phosphinooxazolidine catalyst for
 the enantioselective Diels--Alder reactionElectronic supplementary
 information (ESI) available: experimental details. See
 http://www.rsc.org/suppdata/cc/b2/b201625g/
;
_journal_issue 10
_journal_name_full 'Chemical Communications'
_journal_page_first 1146
_journal_paper_doi 10.1039/b201625g
_journal_year 2002
_chemical_formula_sum 'C73.5 H66.5 Cl8.5 N2 O2.5 P2 Pd2'
_chemical_formula_weight 1593.94
_space_group_IT_number 19
_symmetry_cell_setting orthorhombic
_symmetry_Int_Tables_number 19
_symmetry_space_group_name_Hall 'P 2ac 2ab'
_symmetry_space_group_name_H-M 'P 21 21 21'
_cell_angle_alpha 90
_cell_angle_beta 90
_cell_angle_gamma 90
_cell_formula_units_Z 4
_cell_length_a 10.641(3)
_cell_length_b 18.805(5)
_cell_length_c 34.692(9)
_cell_measurement_reflns_used 15438
_cell_measurement_temperature 150.2
_cell_measurement_theta_max 27.5
_cell_measurement_theta_min 3.0
_cell_volume 6942(3)
_computing_cell_refinement CRYSTALCLEAR
_computing_data_collection CRYSTALCLEAR
_computing_data_reduction 'teXsan Ver. 1.11'
_computing_publication_material 'teXsan Ver. 1.11'
_computing_structure_refinement 'teXsan Ver. 1.10'
_computing_structure_solution SIR92
_diffrn_measured_fraction_theta_full 1.7951
_diffrn_measured_fraction_theta_max 1.7951
_diffrn_measurement_device_type 'Rigaku/MSC Mercury CCD'
_diffrn_measurement_method \w
_diffrn_radiation_type 'Mo K\a'
_diffrn_radiation_wavelength 0.7107
_diffrn_reflns_av_R_equivalents 0.049
_diffrn_reflns_limit_h_max 13
_diffrn_reflns_limit_h_min -13
_diffrn_reflns_limit_k_max 24
_diffrn_reflns_limit_k_min -24
_diffrn_reflns_limit_l_max 45
_diffrn_reflns_limit_l_min -44
_diffrn_reflns_number 53295
_diffrn_reflns_theta_full 27.49
_diffrn_reflns_theta_max 27.49
_exptl_absorpt_coefficient_mu 0.940
_exptl_absorpt_correction_T_max 0.928
_exptl_absorpt_correction_T_min 0.812
_exptl_absorpt_correction_type multi-scan
_exptl_absorpt_process_details '(Jacobson, 1998)'
_exptl_crystal_colour Colorless
_exptl_crystal_density_diffrn 1.525
_exptl_crystal_density_method 'not measured'
_exptl_crystal_description Prism
_exptl_crystal_size_max 0.250
_exptl_crystal_size_mid 0.150
_exptl_crystal_size_min 0.080
_refine_diff_density_max 0.71
_refine_diff_density_min -0.74
_refine_ls_abs_structure_details 'Flack H D (1983), Acta Cryst. A39, 876-881'
_refine_ls_abs_structure_Flack 0.00(5)
_refine_ls_extinction_method none
_refine_ls_goodness_of_fit_ref 1.086
_refine_ls_hydrogen_treatment noref
_refine_ls_number_parameters 835
_refine_ls_number_reflns 7688
_refine_ls_R_factor_gt 0.0524
_refine_ls_shift/su_max 0.0454
_refine_ls_structure_factor_coef F
_refine_ls_weighting_scheme unit
_refine_ls_wR_factor_ref 0.0605
_reflns_number_gt 7688
_reflns_number_total 15705
_reflns_threshold_expression F^2^>3.0\s(F^2^)
_cod_data_source_file b201625g.txt
_cod_data_source_block nakano-Pdcomplex-4
_cod_original_sg_symbol_H-M 'P 21 21 21   '
_cod_original_formula_sum 'C73.50 H66.50 Cl8.50 N2 O2.50 P2 Pd2 '
_cod_database_code 7114217

loop_
_symmetry_equiv_pos_as_xyz
x,y,z
1/2-x,-y,1/2+z
1/2+x,1/2-y,-z
-x,1/2+y,1/2-z

loop_
_atom_site_label
_atom_site_type_symbol
_atom_site_fract_x
_atom_site_fract_y
_atom_site_fract_z
_atom_site_U_iso_or_equiv
_atom_site_adp_type
_atom_site_occupancy
_atom_site_calc_flag
_atom_site_refinement_flags
Pd(1) Pd 1.10707(7) 0.17869(4) 0.82487(2) 0.0257(2) Uani 1.00 d .
Pd(2) Pd 0.54190(10) 0.61011(5) 0.88612(3) 0.0542(3) Uani 1.00 d .
Cl(1) Cl 1.2105(2) 0.0866(1) 0.79476(7) 0.0383(7) Uani 1.00 d .
Cl(2) Cl 1.2734(2) 0.2579(2) 0.80659(7) 0.0395(7) Uani 1.00 d .
Cl(3) Cl 0.5017(4) 0.6062(3) 0.9506(1) 0.094(1) Uani 1.00 d .
Cl(4) Cl 0.3297(4) 0.5780(2) 0.8752(1) 0.093(1) Uani 1.00 d .
Cl(5) Cl 0.5928(5) 0.8508(2) 0.7972(2) 0.122(2) Uani 1.00 d .
Cl(6) Cl 0.6350(7) 0.9312(3) 0.8680(2) 0.160(3) Uani 1.00 d .
Cl(7) Cl 0.4087(4) 0.9530(2) 0.8262(1) 0.090(1) Uani 1.00 d .
Cl(8) Cl 0.2751(8) 0.7678(3) 0.8657(2) 0.068(2) Uani 0.50 d P
Cl(9) Cl 0.124(1) 0.7443(8) 0.9292(4) 0.170(5) Uani 0.50 d P
Cl(10) Cl 0.314(1) 0.8201(6) 0.9401(3) 0.154(5) Uani 0.50 d P
P(1) P 0.9455(2) 0.1048(1) 0.83158(7) 0.0313(7) Uani 1.00 d .
P(2) P 0.7271(4) 0.6570(2) 0.90117(8) 0.0523(9) Uani 1.00 d .
O(1) O 0.9597(6) 0.2034(3) 0.9114(2) 0.025(2) Uani 1.00 d .
O(2) O 0.7563(6) 0.5374(3) 0.8330(2) 0.033(2) Uani 1.00 d .
O(100) O 1.303(2) 0.475(1) 0.9574(6) 0.084(6) Uiso 0.50 d P
N(1) N 1.0259(7) 0.2614(4) 0.8568(2) 0.023(2) Uani 1.00 d .
N(2) N 0.5767(7) 0.6010(4) 0.8265(2) 0.038(2) Uani 1.00 d .
C(1) C 0.9118(8) 0.2471(4) 0.8818(2) 0.021(2) Uani 1.00 d .
C(2) C 1.0858(8) 0.2301(5) 0.9214(2) 0.024(2) Uani 1.00 d .
C(3) C 1.1167(9) 0.2810(4) 0.8879(2) 0.023(2) Uani 1.00 d .
C(4) C 1.0988(10) 0.3614(5) 0.8938(3) 0.033(2) Uani 1.00 d .
C(5) C 1.0761(9) 0.3880(6) 0.8523(3) 0.039(3) Uani 1.00 d .
C(6) C 1.0009(8) 0.3280(5) 0.8330(2) 0.030(2) Uani 1.00 d .
C(7) C 0.7983(8) 0.2143(5) 0.8639(2) 0.025(2) Uani 1.00 d .
C(8) C 0.6859(8) 0.2485(5) 0.8699(3) 0.030(2) Uani 1.00 d .
C(9) C 0.5716(9) 0.2215(6) 0.8566(3) 0.038(3) Uani 1.00 d .
C(10) C 0.5739(9) 0.1567(6) 0.8364(3) 0.040(3) Uani 1.00 d .
C(11) C 0.6854(9) 0.1230(6) 0.8297(3) 0.041(3) Uani 1.00 d .
C(12) C 0.8003(9) 0.1499(5) 0.8432(3) 0.031(2) Uani 1.00 d .
C(13) C 1.0839(9) 0.2692(5) 0.9601(2) 0.028(2) Uani 1.00 d .
C(14) C 0.9717(10) 0.2887(5) 0.9773(3) 0.034(3) Uani 1.00 d .
C(15) C 0.972(1) 0.3273(6) 1.0119(3) 0.045(3) Uani 1.00 d .
C(16) C 1.086(1) 0.3436(6) 1.0292(3) 0.049(3) Uani 1.00 d .
C(17) C 1.196(1) 0.3243(7) 1.0124(3) 0.054(3) Uani 1.00 d .
C(18) C 1.196(1) 0.2868(6) 0.9781(3) 0.041(3) Uani 1.00 d .
C(19) C 1.1680(8) 0.1631(4) 0.9238(2) 0.022(2) Uani 1.00 d .
C(20) C 1.2740(9) 0.1495(5) 0.9019(2) 0.026(2) Uani 1.00 d .
C(21) C 1.3344(9) 0.0844(5) 0.9050(3) 0.033(3) Uani 1.00 d .
C(22) C 1.294(1) 0.0346(5) 0.9297(3) 0.041(3) Uani 1.00 d .
C(23) C 1.193(1) 0.0459(5) 0.9532(3) 0.040(3) Uani 1.00 d .
C(24) C 1.1301(9) 0.1100(5) 0.9496(3) 0.031(3) Uani 1.00 d .
C(25) C 0.9088(10) 0.0663(6) 0.7846(3) 0.040(2) Uani 1.00 d .
C(26) C 0.906(1) 0.1128(7) 0.7531(3) 0.045(3) Uani 1.00 d .
C(27) C 0.867(1) 0.0892(7) 0.7177(3) 0.055(3) Uani 1.00 d .
C(28) C 0.829(1) 0.0198(8) 0.7131(4) 0.063(4) Uani 1.00 d .
C(29) C 0.828(1) -0.0268(7) 0.7433(4) 0.058(4) Uani 1.00 d .
C(30) C 0.870(1) -0.0039(7) 0.7799(4) 0.055(3) Uani 1.00 d .
C(31) C 0.958(1) 0.0321(5) 0.8670(3) 0.039(3) Uani 1.00 d .
C(32) C 1.051(1) -0.0164(5) 0.8633(3) 0.042(3) Uani 1.00 d .
C(33) C 1.060(1) -0.0706(6) 0.8901(4) 0.058(4) Uani 1.00 d .
C(34) C 0.978(2) -0.0769(7) 0.9188(4) 0.072(5) Uani 1.00 d .
C(35) C 0.883(2) -0.0265(8) 0.9232(5) 0.085(5) Uani 1.00 d .
C(36) C 0.874(1) 0.0283(6) 0.8966(4) 0.053(4) Uani 1.00 d .
C(101) C 0.7120(9) 0.5996(5) 0.8147(3) 0.032(2) Uani 1.00 d .
C(102) C 0.6593(9) 0.4831(5) 0.8279(3) 0.028(2) Uani 1.00 d .
C(103) C 0.5425(10) 0.5262(5) 0.8147(3) 0.036(2) Uani 1.00 d .
C(104) C 0.5180(10) 0.5311(6) 0.7707(3) 0.040(3) Uani 1.00 d .
C(105) C 0.488(1) 0.6105(6) 0.7635(3) 0.051(3) Uani 1.00 d .
C(106) C 0.501(1) 0.6481(6) 0.8017(3) 0.045(3) Uani 1.00 d .
C(107) C 0.7861(10) 0.6655(5) 0.8230(3) 0.039(3) Uani 1.00 d .
C(108) C 0.8382(10) 0.6997(6) 0.7906(3) 0.037(3) Uani 1.00 d .
C(109) C 0.905(1) 0.7618(6) 0.7940(3) 0.052(3) Uani 1.00 d .
C(110) C 0.923(1) 0.7909(6) 0.8297(3) 0.060(4) Uani 1.00 d .
C(111) C 0.872(2) 0.7585(6) 0.8622(3) 0.064(4) Uani 1.00 d .
C(112) C 0.803(1) 0.6969(6) 0.8589(3) 0.049(3) Uani 1.00 d .
C(113) C 0.7043(9) 0.4276(5) 0.7982(3) 0.030(2) Uani 1.00 d .
C(114) C 0.8072(9) 0.4391(5) 0.7751(3) 0.032(3) Uani 1.00 d .
C(115) C 0.8444(10) 0.3897(6) 0.7484(3) 0.039(3) Uani 1.00 d .
C(116) C 0.776(1) 0.3270(6) 0.7442(3) 0.041(3) Uani 1.00 d .
C(117) C 0.672(1) 0.3158(6) 0.7662(3) 0.042(3) Uani 1.00 d .
C(118) C 0.635(1) 0.3653(5) 0.7935(3) 0.039(3) Uani 1.00 d .
C(119) C 0.639(1) 0.4461(5) 0.8673(3) 0.035(3) Uani 1.00 d .
C(120) C 0.739(1) 0.4410(5) 0.8932(3) 0.039(3) Uani 1.00 d .
C(121) C 0.721(1) 0.4078(6) 0.9290(3) 0.052(3) Uani 1.00 d .
C(122) C 0.608(2) 0.3808(7) 0.9390(3) 0.059(3) Uani 1.00 d .
C(123) C 0.511(1) 0.3866(7) 0.9143(3) 0.057(3) Uani 1.00 d .
C(124) C 0.524(1) 0.4185(6) 0.8784(3) 0.047(3) Uani 1.00 d .
C(125) C 0.712(2) 0.7316(7) 0.9348(4) 0.090(5) Uani 1.00 d .
C(126) C 0.610(3) 0.7752(8) 0.9333(5) 0.122(7) Uani 1.00 d .
C(127) C 0.603(4) 0.8346(10) 0.9587(6) 0.20(1) Uani 1.00 d .
C(128) C 0.699(4) 0.844(1) 0.9851(7) 0.20(1) Uani 1.00 d .
C(129) C 0.797(3) 0.803(1) 0.9855(5) 0.18(1) Uani 1.00 d .
C(130) C 0.809(2) 0.7454(8) 0.9613(4) 0.111(6) Uani 1.00 d .
C(131) C 0.845(1) 0.6001(6) 0.9228(3) 0.049(3) Uani 1.00 d .
C(132) C 0.827(1) 0.5697(7) 0.9591(3) 0.064(4) Uani 1.00 d .
C(133) C 0.914(2) 0.5288(9) 0.9761(4) 0.075(5) Uani 1.00 d .
C(134) C 1.024(1) 0.5132(7) 0.9573(4) 0.067(4) Uani 1.00 d .
C(135) C 1.048(1) 0.5422(7) 0.9210(4) 0.060(4) Uani 1.00 d .
C(136) C 0.960(1) 0.5842(6) 0.9045(3) 0.051(3) Uani 1.00 d .
C(201) C 0.518(2) 0.8873(10) 0.8383(6) 0.120(6) Uani 1.00 d .
C(202) C 0.245(2) 0.746(1) 0.9112(5) 0.100(5) Uani 0.97 d P
H(1) H 0.8865 0.2915 0.8931 0.0283 Uiso 1.00 calc .
H(2) H 1.2009 0.2727 0.8789 0.0292 Uiso 1.00 calc .
H(3) H 1.0293 0.3713 0.9101 0.0410 Uiso 1.00 calc .
H(4) H 1.1725 0.3831 0.9049 0.0410 Uiso 1.00 calc .
H(5) H 1.0296 0.4321 0.8520 0.0532 Uiso 1.00 calc .
H(6) H 1.1541 0.3967 0.8389 0.0532 Uiso 1.00 calc .
H(7) H 1.0293 0.3212 0.8069 0.0361 Uiso 1.00 calc .
H(8) H 0.9139 0.3395 0.8323 0.0361 Uiso 1.00 calc .
H(9) H 0.6866 0.2935 0.8839 0.0383 Uiso 1.00 calc .
H(10) H 0.4926 0.2444 0.8620 0.0466 Uiso 1.00 calc .
H(11) H 0.4965 0.1376 0.8261 0.0445 Uiso 1.00 calc .
H(12) H 0.6861 0.0781 0.8163 0.0518 Uiso 1.00 calc .
H(13) H 0.8941 0.2766 0.9644 0.0427 Uiso 1.00 calc .
H(14) H 0.8908 0.3408 1.0238 0.0554 Uiso 1.00 calc .
H(15) H 1.0887 0.3704 1.0530 0.0584 Uiso 1.00 calc .
H(16) H 1.2770 0.3353 1.0250 0.0603 Uiso 1.00 calc .
H(17) H 1.2755 0.2745 0.9660 0.0532 Uiso 1.00 calc .
H(18) H 1.3037 0.1867 0.8842 0.0308 Uiso 1.00 calc .
H(19) H 1.4075 0.0747 0.8891 0.0402 Uiso 1.00 calc .
H(20) H 1.3380 -0.0096 0.9312 0.0497 Uiso 1.00 calc .
H(21) H 1.1641 0.0105 0.9715 0.0478 Uiso 1.00 calc .
H(22) H 1.0572 0.1191 0.9661 0.0394 Uiso 1.00 calc .
H(23) H 0.9359 0.1621 0.7565 0.0571 Uiso 1.00 calc .
H(24) H 0.8615 0.1211 0.6962 0.0671 Uiso 1.00 calc .
H(25) H 0.8063 0.0019 0.6878 0.0822 Uiso 1.00 calc .
H(26) H 0.7973 -0.0770 0.7408 0.0788 Uiso 1.00 calc .
H(27) H 0.8725 -0.0363 0.8022 0.0680 Uiso 1.00 calc .
H(28) H 1.1121 -0.0128 0.8421 0.0478 Uiso 1.00 calc .
H(29) H 1.1274 -0.1056 0.8888 0.0673 Uiso 1.00 calc .
H(30) H 0.9841 -0.1154 0.9370 0.0871 Uiso 1.00 calc .
H(31) H 0.8171 -0.0310 0.9449 0.1040 Uiso 1.00 calc .
H(32) H 0.8110 0.0675 0.8993 0.0653 Uiso 1.00 calc .
H(101) H 0.7153 0.5915 0.7871 0.0399 Uiso 1.00 calc .
H(102) H 0.4682 0.5105 0.8282 0.0444 Uiso 1.00 calc .
H(103) H 0.5914 0.5165 0.7562 0.0531 Uiso 1.00 calc .
H(104) H 0.4498 0.5008 0.7627 0.0531 Uiso 1.00 calc .
H(105) H 0.5431 0.6301 0.7445 0.0648 Uiso 1.00 calc .
H(106) H 0.4030 0.6154 0.7540 0.0648 Uiso 1.00 calc .
H(107) H 0.4223 0.6591 0.8133 0.0549 Uiso 1.00 calc .
H(108) H 0.5454 0.6939 0.7985 0.0549 Uiso 1.00 calc .
H(109) H 0.8281 0.6775 0.7658 0.0432 Uiso 1.00 calc .
H(110) H 0.9356 0.7857 0.7714 0.0624 Uiso 1.00 calc .
H(111) H 0.9702 0.8351 0.8323 0.0721 Uiso 1.00 calc .
H(112) H 0.8811 0.7804 0.8875 0.0670 Uiso 1.00 calc .
H(113) H 0.8541 0.4830 0.7777 0.0382 Uiso 1.00 calc .
H(114) H 0.9186 0.4001 0.7328 0.0488 Uiso 1.00 calc .
H(115) H 0.8020 0.2902 0.7254 0.0514 Uiso 1.00 calc .
H(116) H 0.6213 0.2730 0.7636 0.0475 Uiso 1.00 calc .
H(117) H 0.5592 0.3563 0.8091 0.0506 Uiso 1.00 calc .
H(118) H 0.5428 0.7664 0.9135 0.1565 Uiso 1.00 calc .
H(119) H 0.5358 0.8686 0.9578 0.2096 Uiso 1.00 calc .
H(120) H 0.6884 0.8804 1.0042 0.2229 Uiso 1.00 calc .
H(121) H 0.8637 0.8159 1.0035 0.2034 Uiso 1.00 calc .
H(122) H 0.8905 0.7110 0.9633 0.1438 Uiso 1.00 calc .
H(123) H 0.7461 0.5794 0.9722 0.0749 Uiso 1.00 calc .
H(124) H 0.8988 0.5103 1.0011 0.0916 Uiso 1.00 calc .
H(125) H 1.0893 0.4843 0.9704 0.0818 Uiso 1.00 calc .
H(126) H 1.1271 0.5330 0.9074 0.0695 Uiso 1.00 calc .
H(127) H 0.9753 0.6036 0.8793 0.0613 Uiso 1.00 calc .
H(128) H 0.8184 0.4600 0.8866 0.0467 Uiso 1.00 calc .
H(129) H 0.7897 0.4044 0.9465 0.0619 Uiso 1.00 calc .
H(130) H 0.5973 0.3579 0.9632 0.0702 Uiso 1.00 calc .
H(131) H 0.4314 0.3682 0.9217 0.0681 Uiso 1.00 calc .
H(132) H 0.4534 0.4214 0.8615 0.0564 Uiso 1.00 calc .
H(201) H 0.4782 0.8476 0.8529 0.1236 Uiso 1.00 calc .
H(202) H 0.2836 0.7016 0.9180 0.1474 Uiso 0.50 calc P
H(203) H 1.3618 0.4616 0.9377 0.1008 Uiso 0.50 calc P
H(204) H 1.3581 0.4763 0.9878 0.0442 Uiso 0.50 calc P

loop_
_atom_site_aniso_label
_atom_site_aniso_U_11
_atom_site_aniso_U_22
_atom_site_aniso_U_33
_atom_site_aniso_U_12
_atom_site_aniso_U_13
_atom_site_aniso_U_23
Pd(1) 0.0223(3) 0.0350(4) 0.0198(3) 0.0055(3) 0.0008(3) 0.0015(3)
Pd(2) 0.0638(6) 0.0516(6) 0.0473(5) -0.0073(5) 0.0339(5) -0.0087(5)
Cl(1) 0.034(1) 0.049(2) 0.031(1) 0.016(1) 0.004(1) -0.002(1)
Cl(2) 0.029(1) 0.055(2) 0.034(1) -0.001(1) 0.009(1) 0.008(1)
Cl(3) 0.103(3) 0.124(3) 0.055(2) -0.003(3) 0.052(2) 0.003(2)
Cl(4) 0.056(2) 0.115(3) 0.107(3) -0.001(2) 0.051(2) -0.021(3)
Cl(5) 0.088(3) 0.068(3) 0.210(6) 0.014(2) -0.027(4) -0.019(3)
Cl(6) 0.176(6) 0.126(5) 0.177(6) -0.044(4) -0.095(5) 0.034(4)
Cl(7) 0.109(3) 0.080(2) 0.082(2) 0.016(2) -0.017(3) -0.002(2)
Cl(8) 0.099(6) 0.039(3) 0.067(4) 0.034(4) 0.015(4) 0.008(3)
Cl(9) 0.087(7) 0.21(1) 0.21(1) 0.059(8) 0.038(7) 0.17(1)
Cl(10) 0.24(1) 0.074(6) 0.149(10) 0.061(8) -0.064(9) -0.002(7)
P(1) 0.030(1) 0.033(1) 0.031(1) -0.001(1) 0.000(1) -0.009(1)
P(2) 0.087(2) 0.043(2) 0.027(1) -0.022(2) 0.024(1) -0.010(1)
O(1) 0.023(3) 0.032(4) 0.019(3) -0.007(3) -0.002(3) 0.003(2)
O(2) 0.035(4) 0.031(3) 0.034(4) -0.013(3) 0.008(3) -0.008(3)
N(1) 0.023(4) 0.028(3) 0.019(4) -0.001(3) -0.002(2) 0.009(2)
N(2) 0.038(4) 0.033(4) 0.042(2) -0.011(3) 0.019(4) -0.008(4)
C(1) 0.028(4) 0.017(4) 0.019(4) -0.003(3) 0.004(3) -0.006(3)
C(2) 0.021(4) 0.026(4) 0.025(4) 0.001(3) 0.005(4) 0.001(3)
C(3) 0.020(4) 0.028(3) 0.022(4) -0.001(4) 0.002(3) 0.002(3)
C(4) 0.031(5) 0.031(4) 0.037(4) -0.003(5) -0.005(5) -0.010(4)
C(5) 0.040(7) 0.034(5) 0.043(5) -0.007(5) 0.000(4) 0.011(4)
C(6) 0.031(5) 0.034(4) 0.027(5) 0.006(4) 0.003(4) 0.014(4)
C(7) 0.018(4) 0.036(5) 0.020(4) -0.003(3) 0.001(3) 0.003(3)
C(8) 0.018(4) 0.043(6) 0.027(5) -0.002(3) 0.007(4) 0.002(4)
C(9) 0.016(4) 0.057(6) 0.040(6) 0.003(4) -0.001(4) -0.002(5)
C(10) 0.018(4) 0.063(6) 0.040(6) -0.013(4) 0.002(4) -0.008(4)
C(11) 0.028(4) 0.061(7) 0.033(6) -0.005(4) -0.001(4) -0.020(5)
C(12) 0.026(3) 0.041(5) 0.025(5) 0.001(3) -0.003(4) -0.007(4)
C(13) 0.031(4) 0.032(5) 0.022(4) -0.003(4) 0.003(3) 0.002(3)
C(14) 0.031(5) 0.033(6) 0.038(5) -0.001(5) 0.009(4) -0.004(4)
C(15) 0.065(6) 0.042(7) 0.029(5) 0.012(6) 0.010(5) 0.003(4)
C(16) 0.073(6) 0.045(7) 0.029(5) 0.022(6) -0.007(5) -0.014(5)
C(17) 0.053(6) 0.052(7) 0.058(7) 0.005(7) -0.024(5) -0.029(6)
C(18) 0.035(6) 0.043(6) 0.044(6) 0.011(5) -0.020(5) -0.004(4)
C(19) 0.023(4) 0.020(4) 0.023(4) -0.007(3) -0.008(3) -0.002(3)
C(20) 0.030(5) 0.032(4) 0.016(4) 0.001(4) -0.006(3) -0.002(4)
C(21) 0.030(5) 0.035(5) 0.033(5) 0.005(4) -0.008(4) -0.010(4)
C(22) 0.061(7) 0.026(5) 0.037(6) 0.013(5) -0.017(4) -0.004(4)
C(23) 0.059(7) 0.028(5) 0.034(6) -0.004(4) -0.012(4) 0.008(5)
C(24) 0.034(6) 0.034(5) 0.025(5) -0.006(4) 0.001(4) 0.012(4)
C(25) 0.029(6) 0.055(5) 0.037(4) 0.013(5) -0.001(5) -0.026(3)
C(26) 0.035(6) 0.067(7) 0.035(4) 0.005(6) 0.001(5) -0.017(4)
C(27) 0.047(8) 0.079(7) 0.038(5) 0.021(6) -0.008(5) -0.025(6)
C(28) 0.047(8) 0.076(7) 0.066(8) 0.040(6) -0.014(7) -0.039(6)
C(29) 0.036(7) 0.055(8) 0.083(7) 0.008(6) -0.017(7) -0.038(5)
C(30) 0.033(7) 0.059(6) 0.073(7) 0.007(5) 0.000(6) -0.023(6)
C(31) 0.047(6) 0.022(5) 0.049(6) -0.006(4) 0.002(4) -0.006(3)
C(32) 0.048(6) 0.028(5) 0.049(6) -0.001(4) -0.012(5) -0.010(4)
C(33) 0.080(9) 0.034(6) 0.062(7) 0.006(6) -0.033(6) 0.002(5)
C(34) 0.11(1) 0.046(7) 0.064(8) -0.015(6) -0.012(7) 0.011(7)
C(35) 0.11(1) 0.060(9) 0.09(1) -0.004(7) 0.02(1) 0.030(7)
C(36) 0.033(7) 0.048(7) 0.078(8) -0.004(5) 0.018(5) 0.008(5)
C(101) 0.034(4) 0.031(4) 0.030(5) -0.002(4) 0.008(4) -0.009(4)
C(102) 0.032(4) 0.027(5) 0.026(4) -0.008(3) 0.003(4) -0.005(3)
C(103) 0.034(5) 0.026(4) 0.047(5) 0.003(4) 0.011(4) -0.004(4)
C(104) 0.026(6) 0.047(5) 0.048(5) 0.004(5) 0.001(5) -0.004(5)
C(105) 0.059(8) 0.047(5) 0.048(6) 0.007(6) 0.014(6) 0.010(5)
C(106) 0.038(7) 0.037(6) 0.062(6) 0.005(5) 0.015(5) -0.006(4)
C(107) 0.057(6) 0.033(5) 0.027(4) -0.016(4) 0.017(5) -0.011(4)
C(108) 0.038(6) 0.050(6) 0.022(4) -0.007(4) 0.010(4) -0.005(4)
C(109) 0.067(8) 0.054(7) 0.035(5) -0.037(6) 0.011(6) 0.000(5)
C(110) 0.11(1) 0.035(6) 0.041(5) -0.032(6) -0.001(7) -0.001(4)
C(111) 0.11(1) 0.045(7) 0.032(5) -0.032(7) 0.005(7) -0.011(5)
C(112) 0.074(8) 0.050(7) 0.022(4) -0.018(5) 0.014(5) -0.004(4)
C(113) 0.040(5) 0.028(5) 0.022(5) -0.003(4) 0.001(4) 0.000(4)
C(114) 0.030(5) 0.035(6) 0.030(5) 0.007(4) -0.005(3) 0.005(4)
C(115) 0.040(6) 0.038(5) 0.039(5) 0.007(4) 0.003(5) -0.004(4)
C(116) 0.050(6) 0.037(5) 0.037(5) 0.006(5) -0.001(4) -0.004(5)
C(117) 0.047(6) 0.041(6) 0.039(5) -0.005(6) -0.006(4) -0.008(5)
C(118) 0.043(7) 0.032(5) 0.042(6) -0.010(4) 0.003(5) -0.006(4)
C(119) 0.047(5) 0.032(6) 0.026(4) -0.010(5) 0.011(3) -0.010(4)
C(120) 0.049(6) 0.026(5) 0.041(5) -0.011(5) -0.004(4) -0.008(4)
C(121) 0.085(8) 0.031(7) 0.039(5) 0.008(6) -0.005(6) -0.008(4)
C(122) 0.094(7) 0.056(8) 0.026(5) 0.001(8) 0.021(5) 0.000(5)
C(123) 0.071(8) 0.055(7) 0.044(5) -0.014(7) 0.030(5) -0.005(5)
C(124) 0.044(6) 0.050(7) 0.047(6) -0.004(5) 0.023(6) 0.001(5)
C(125) 0.20(1) 0.036(6) 0.032(7) -0.032(8) 0.046(8) -0.001(4)
C(126) 0.25(2) 0.041(8) 0.07(1) 0.04(1) 0.06(1) 0.012(6)
C(127) 0.46(4) 0.05(1) 0.09(1) 0.02(2) 0.13(2) -0.010(9)
C(128) 0.47(4) 0.06(1) 0.08(1) -0.07(2) 0.16(2) -0.05(1)
C(129) 0.40(4) 0.09(1) 0.046(10) -0.14(2) 0.10(2) -0.06(1)
C(130) 0.23(2) 0.068(9) 0.035(7) -0.09(1) 0.033(8) -0.012(6)
C(131) 0.078(6) 0.041(6) 0.028(5) -0.039(4) 0.014(4) -0.015(4)
C(132) 0.088(10) 0.075(9) 0.030(5) -0.049(7) 0.007(6) 0.003(5)
C(133) 0.083(10) 0.10(1) 0.039(7) -0.038(7) 0.007(6) 0.017(7)
C(134) 0.078(9) 0.062(9) 0.060(7) -0.021(8) -0.006(6) 0.008(6)
C(135) 0.072(9) 0.048(8) 0.060(7) -0.012(6) 0.021(7) -0.006(5)
C(136) 0.083(7) 0.033(6) 0.036(6) -0.023(5) 0.019(5) -0.006(4)
C(201) 0.11(1) 0.08(1) 0.18(1) 0.005(6) -0.022(7) 0.031(9)
C(202) 0.111(10) 0.12(1) 0.068(7) 0.04(1) 0.015(9) 0.018(8)

loop_
_atom_type_symbol
_atom_type_description
_atom_type_scat_dispersion_real
_atom_type_scat_dispersion_imag
_atom_type_scat_source
C C 0.003 0.002
;International Tables for Crystallography
(1992, Vol. C, Tables 4.2.6.8 and 6.1.1.1)
;
H H 0.000 0.000
;International Tables for Crystallography
(1992, Vol. C, Table 6.1.1.2)
;
N N 0.006 0.003
;International Tables for Crystallography
(1992, Vol. C, Tables 4.2.6.8 and 6.1.1.1)
;
O O 0.011 0.006
;International Tables for Crystallography
(1992, Vol. C, Tables 4.2.6.8 and 6.1.1.1)
;
Cl Cl 0.148 0.159
;International Tables for Crystallography
(1992, Vol. C, Tables 4.2.6.8 and 6.1.1.1)
;
P P 0.102 0.094
;International Tables for Crystallography
(1992, Vol. C, Tables 4.2.6.8 and 6.1.1.1)
;
Pd Pd -0.999 1.007
;International Tables for Crystallography
(1992, Vol. C, Tables 4.2.6.8 and 6.1.1.1)
;

loop_
_geom_angle_atom_site_label_1
_geom_angle_atom_site_label_2
_geom_angle_atom_site_label_3
_geom_angle
_geom_angle_publ_flag
Cl(1) Pd(1) Cl(2) 89.7(1) yes
Cl(1) Pd(1) P(1) 87.0(1) yes
Cl(1) Pd(1) N(1) 174.3(2) yes
Cl(2) Pd(1) P(1) 170.60(10) yes
Cl(2) Pd(1) N(1) 89.0(2) yes
P(1) Pd(1) N(1) 95.2(2) yes
Cl(3) Pd(2) Cl(4) 88.3(2) yes
Cl(3) Pd(2) P(2) 87.0(1) yes
Cl(3) Pd(2) N(2) 173.5(3) yes
Cl(4) Pd(2) P(2) 170.0(1) yes
Cl(4) Pd(2) N(2) 89.4(2) yes
P(2) Pd(2) N(2) 96.1(2) yes
Pd(1) P(1) C(12) 113.0(4) yes
Pd(1) P(1) C(25) 108.6(4) yes
Pd(1) P(1) C(31) 118.6(4) yes
C(12) P(1) C(25) 101.7(5) yes
C(12) P(1) C(31) 105.1(5) yes
C(25) P(1) C(31) 108.5(5) yes
Pd(2) P(2) C(112) 111.4(4) yes
Pd(2) P(2) C(125) 111.9(7) yes
Pd(2) P(2) C(131) 118.4(4) yes
C(112) P(2) C(125) 103.6(5) yes
C(112) P(2) C(131) 105.6(6) yes
C(125) P(2) C(131) 104.6(8) yes
C(1) O(1) C(2) 107.5(6) yes
C(101) O(2) C(102) 106.8(7) yes
Pd(1) N(1) C(1) 120.0(5) yes
Pd(1) N(1) C(3) 107.3(5) yes
Pd(1) N(1) C(6) 113.3(5) yes
C(1) N(1) C(3) 98.5(6) yes
C(1) N(1) C(6) 108.4(7) yes
C(3) N(1) C(6) 107.6(7) yes
Pd(2) N(2) C(101) 116.1(6) yes
Pd(2) N(2) C(103) 107.4(6) yes
Pd(2) N(2) C(106) 115.3(6) yes
C(101) N(2) C(103) 98.1(7) yes
C(101) N(2) C(106) 112.1(8) yes
C(103) N(2) C(106) 105.7(8) yes
O(1) C(1) N(1) 103.3(7) yes
O(1) C(1) C(7) 110.8(7) yes
N(1) C(1) C(7) 119.0(7) yes
O(1) C(2) C(3) 103.3(7) yes
O(1) C(2) C(13) 110.9(7) yes
O(1) C(2) C(19) 104.6(7) yes
C(3) C(2) C(13) 111.4(7) yes
C(3) C(2) C(19) 115.4(7) yes
C(13) C(2) C(19) 110.7(7) yes
N(1) C(3) C(2) 104.7(7) yes
N(1) C(3) C(4) 105.0(8) yes
C(2) C(3) C(4) 119.0(8) yes
C(3) C(4) C(5) 102.3(8) yes
C(4) C(5) C(6) 104.4(8) yes
N(1) C(6) C(5) 106.1(7) yes
C(1) C(7) C(8) 116.6(9) yes
C(1) C(7) C(12) 123.8(8) yes
C(8) C(7) C(12) 119.5(9) yes
C(7) C(8) C(9) 122.6(10) yes
C(8) C(9) C(10) 117.7(9) yes
C(9) C(10) C(11) 120.2(9) yes
C(10) C(11) C(12) 122.3(10) yes
P(1) C(12) C(7) 122.0(7) yes
P(1) C(12) C(11) 120.1(8) yes
C(7) C(12) C(11) 117.8(9) yes
C(2) C(13) C(14) 121.2(9) yes
C(2) C(13) C(18) 119.9(9) yes
C(14) C(13) C(18) 119.0(9) yes
C(13) C(14) C(15) 120(1) yes
C(14) C(15) C(16) 118(1) yes
C(15) C(16) C(17) 120.6(10) yes
C(16) C(17) C(18) 120(1) yes
C(13) C(18) C(17) 120(1) yes
C(2) C(19) C(20) 125.8(8) yes
C(2) C(19) C(24) 117.1(8) yes
C(20) C(19) C(24) 117.1(9) yes
C(19) C(20) C(21) 119.8(9) yes
C(20) C(21) C(22) 121(1) yes
C(21) C(22) C(23) 121(1) yes
C(22) C(23) C(24) 117.5(10) yes
C(19) C(24) C(23) 122.7(9) yes
P(1) C(25) C(26) 117.0(8) yes
P(1) C(25) C(30) 122.9(10) yes
C(26) C(25) C(30) 119(1) yes
C(25) C(26) C(27) 120(1) yes
C(26) C(27) C(28) 119(1) yes
C(27) C(28) C(29) 121(1) yes
C(28) C(29) C(30) 119(1) yes
C(25) C(30) C(29) 119(1) yes
P(1) C(31) C(32) 119.1(9) yes
P(1) C(31) C(36) 119.8(9) yes
C(32) C(31) C(36) 121(1) yes
C(31) C(32) C(33) 118(1) yes
C(32) C(33) C(34) 121(1) yes
C(33) C(34) C(35) 119(1) yes
C(34) C(35) C(36) 118(1) yes
C(31) C(36) C(35) 119(1) yes
O(2) C(101) N(2) 102.3(7) yes
O(2) C(101) C(107) 115.0(9) yes
N(2) C(101) C(107) 116.0(8) yes
O(2) C(102) C(103) 103.6(7) yes
O(2) C(102) C(113) 109.5(8) yes
O(2) C(102) C(119) 107.9(8) yes
C(103) C(102) C(113) 113.9(8) yes
C(103) C(102) C(119) 112.5(8) yes
C(113) C(102) C(119) 109.3(8) yes
N(2) C(103) C(102) 102.4(8) yes
N(2) C(103) C(104) 104.5(8) yes
C(102) C(103) C(104) 117.1(8) yes
C(103) C(104) C(105) 104.5(9) yes
C(104) C(105) C(106) 107.1(10) yes
N(2) C(106) C(105) 106.2(9) yes
C(101) C(107) C(108) 115.6(9) yes
C(101) C(107) C(112) 126.3(9) yes
C(108) C(107) C(112) 118.0(9) yes
C(107) C(108) C(109) 121.6(9) yes
C(108) C(109) C(110) 119(1) yes
C(109) C(110) C(111) 120(1) yes
C(110) C(111) C(112) 120(1) yes
P(2) C(112) C(107) 119.1(8) yes
P(2) C(112) C(111) 120.8(8) yes
C(107) C(112) C(111) 120.1(10) yes
C(102) C(113) C(114) 122.1(9) yes
C(102) C(113) C(118) 118.8(9) yes
C(114) C(113) C(118) 119.1(9) yes
C(113) C(114) C(115) 121(1) yes
C(114) C(115) C(116) 119(1) yes
C(115) C(116) C(117) 119(1) yes
C(116) C(117) C(118) 120(1) yes
C(113) C(118) C(117) 119(1) yes
C(102) C(119) C(120) 119.5(9) yes
C(102) C(119) C(124) 122.5(10) yes
C(120) C(119) C(124) 118(1) yes
C(119) C(120) C(121) 120(1) yes
C(120) C(121) C(122) 120(1) yes
C(121) C(122) C(123) 119(1) yes
C(122) C(123) C(124) 122(1) yes
C(119) C(124) C(123) 119(1) yes
P(2) C(125) C(126) 120(1) yes
P(2) C(125) C(130) 119(1) yes
C(126) C(125) C(130) 120(1) yes
C(125) C(126) C(127) 119(2) yes
C(126) C(127) C(128) 118(3) yes
C(127) C(128) C(129) 121(1) yes
C(128) C(129) C(130) 122(3) yes
C(125) C(130) C(129) 118(2) yes
P(2) C(131) C(132) 121(1) yes
P(2) C(131) C(136) 122.7(9) yes
C(132) C(131) C(136) 115(1) yes
C(131) C(132) C(133) 122(1) yes
C(132) C(133) C(134) 120(1) yes
C(133) C(134) C(135) 119(1) yes
C(134) C(135) C(136) 119(1) yes
C(131) C(136) C(135) 122(1) yes
Cl(5) C(201) Cl(6) 108(1) yes
Cl(5) C(201) Cl(7) 112(1) yes
Cl(6) C(201) Cl(7) 105(1) yes
Cl(8) C(202) Cl(9) 126(1) yes
Cl(8) C(202) Cl(10) 104(1) yes
Cl(9) C(202) Cl(10) 98(1) yes
H(203) O(100) H(204) 107.8 no
O(1) C(1) H(1) 108.0 no
N(1) C(1) H(1) 107.7 no
C(7) C(1) H(1) 107.6 no
N(1) C(3) H(2) 109.0 no
C(2) C(3) H(2) 110.2 no
C(4) C(3) H(2) 108.5 no
C(3) C(4) H(3) 111.7 no
C(3) C(4) H(4) 111.6 no
C(5) C(4) H(3) 111.6 no
C(5) C(4) H(4) 111.1 no
H(3) C(4) H(4) 108.4 no
C(4) C(5) H(5) 111.6 no
C(4) C(5) H(6) 111.7 no
C(6) C(5) H(5) 111.1 no
C(6) C(5) H(6) 111.3 no
H(5) C(5) H(6) 106.8 no
N(1) C(6) H(7) 110.3 no
N(1) C(6) H(8) 111.8 no
C(5) C(6) H(7) 110.1 no
C(5) C(6) H(8) 110.5 no
H(7) C(6) H(8) 108.0 no
C(7) C(8) H(9) 118.4 no
C(9) C(8) H(9) 119.1 no
C(8) C(9) H(10) 122.3 no
C(10) C(9) H(10) 120.0 no
C(9) C(10) H(11) 119.4 no
C(11) C(10) H(11) 120.4 no
C(10) C(11) H(12) 119.7 no
C(12) C(11) H(12) 118.0 no
C(13) C(14) H(13) 118.4 no
C(15) C(14) H(13) 121.2 no
C(14) C(15) H(14) 119.4 no
C(16) C(15) H(14) 121.7 no
C(15) C(16) H(15) 120.4 no
C(17) C(16) H(15) 118.9 no
C(16) C(17) H(16) 120.2 no
C(18) C(17) H(16) 119.3 no
C(13) C(18) H(17) 119.7 no
C(17) C(18) H(17) 119.6 no
C(19) C(20) H(18) 118.3 no
C(21) C(20) H(18) 122.0 no
C(20) C(21) H(19) 119.5 no
C(22) C(21) H(19) 119.2 no
C(21) C(22) H(20) 119.1 no
C(23) C(22) H(20) 119.3 no
C(22) C(23) H(21) 122.2 no
C(24) C(23) H(21) 120.3 no
C(19) C(24) H(22) 118.4 no
C(23) C(24) H(22) 118.9 no
C(25) C(26) H(23) 119.1 no
C(27) C(26) H(23) 120.5 no
C(26) C(27) H(24) 120.9 no
C(28) C(27) H(24) 119.1 no
C(27) C(28) H(25) 120.4 no
C(29) C(28) H(25) 118.1 no
C(28) C(29) H(26) 122.5 no
C(30) C(29) H(26) 118.1 no
C(25) C(30) H(27) 119.1 no
C(29) C(30) H(27) 121.7 no
C(31) C(32) H(28) 120.6 no
C(33) C(32) H(28) 120.8 no
C(32) C(33) H(29) 121.0 no
C(34) C(33) H(29) 117.2 no
C(33) C(34) H(30) 120.9 no
C(35) C(34) H(30) 119.3 no
C(34) C(35) H(31) 120.9 no
C(36) C(35) H(31) 120.2 no
C(31) C(36) H(32) 118.0 no
C(35) C(36) H(32) 122.0 no
O(2) C(101) H(101) 107.7 no
N(2) C(101) H(101) 107.9 no
C(107) C(101) H(101) 107.5 no
N(2) C(103) H(102) 110.6 no
C(102) C(103) H(102) 110.8 no
C(104) C(103) H(102) 110.9 no
C(103) C(104) H(103) 111.0 no
C(103) C(104) H(104) 112.0 no
C(105) C(104) H(103) 110.9 no
C(105) C(104) H(104) 111.7 no
H(103) C(104) H(104) 106.8 no
C(104) C(105) H(105) 110.9 no
C(104) C(105) H(106) 109.9 no
C(106) C(105) H(105) 111.7 no
C(106) C(105) H(106) 109.9 no
H(105) C(105) H(106) 107.3 no
N(2) C(106) H(107) 111.3 no
N(2) C(106) H(108) 109.0 no
C(105) C(106) H(107) 113.3 no
C(105) C(106) H(108) 110.8 no
H(107) C(106) H(108) 106.2 no
C(107) C(108) H(109) 118.2 no
C(109) C(108) H(109) 120.1 no
C(108) C(109) H(110) 120.3 no
C(110) C(109) H(110) 120.3 no
C(109) C(110) H(111) 119.7 no
C(111) C(110) H(111) 120.1 no
C(110) C(111) H(112) 120.3 no
C(112) C(111) H(112) 119.0 no
C(113) C(114) H(113) 119.3 no
C(115) C(114) H(113) 119.5 no
C(114) C(115) H(114) 118.2 no
C(116) C(115) H(114) 122.1 no
C(115) C(116) H(115) 121.0 no
C(117) C(116) H(115) 119.3 no
C(116) C(117) H(116) 121.7 no
C(118) C(117) H(116) 117.6 no
C(113) C(118) H(117) 120.8 no
C(117) C(118) H(117) 119.5 no
C(119) C(120) H(128) 120.0 no
C(121) C(120) H(128) 119.9 no
C(120) C(121) H(129) 119.6 no
C(122) C(121) H(129) 119.6 no
C(121) C(122) H(130) 120.3 no
C(123) C(122) H(130) 120.4 no
C(122) C(123) H(131) 118.9 no
C(124) C(123) H(131) 119.1 no
C(119) C(124) H(132) 120.2 no
C(123) C(124) H(132) 120.1 no
C(125) C(126) H(118) 119.5 no
C(127) C(126) H(118) 121.2 no
C(126) C(127) H(119) 122.7 no
C(128) C(127) H(119) 118.9 no
C(127) C(128) H(120) 117.5 no
C(129) C(128) H(120) 120.9 no
C(128) C(129) H(121) 116.2 no
C(130) C(129) H(121) 121.1 no
C(125) C(130) H(122) 121.5 no
C(129) C(130) H(122) 120.4 no
C(131) C(132) H(123) 117.3 no
C(133) C(132) H(123) 120.3 no
C(132) C(133) H(124) 119.4 no
C(134) C(133) H(124) 120.3 no
C(133) C(134) H(125) 119.5 no
C(135) C(134) H(125) 120.6 no
C(134) C(135) H(126) 121.1 no
C(136) C(135) H(126) 119.6 no
C(131) C(136) H(127) 118.4 no
C(135) C(136) H(127) 119.2 no
Cl(5) C(201) H(201) 108.1 no
Cl(6) C(201) H(201) 110.1 no
Cl(7) C(201) H(201) 111.6 no
Cl(8) C(202) H(202) 111.0 no
Cl(9) C(202) H(202) 104.8 no
Cl(10) C(202) H(202) 110.1 no

loop_
_geom_bond_atom_site_label_1
_geom_bond_atom_site_label_2
_geom_bond_distance
_geom_bond_publ_flag
Pd(1) Cl(1) 2.302(3) yes
Pd(1) Cl(2) 2.398(3) yes
Pd(1) P(1) 2.224(3) yes
Pd(1) N(1) 2.096(8) yes
Pd(2) Cl(3) 2.280(3) yes
Pd(2) Cl(4) 2.368(4) yes
Pd(2) P(2) 2.221(4) yes
Pd(2) N(2) 2.108(9) yes
Cl(5) C(201) 1.77(2) yes
Cl(6) C(201) 1.81(2) yes
Cl(7) C(201) 1.75(2) yes
Cl(8) C(202) 1.66(2) yes
Cl(9) C(202) 1.42(2) yes
Cl(10) C(202) 1.87(2) yes
P(1) C(12) 1.81(1) yes
P(1) C(25) 1.827(10) yes
P(1) C(31) 1.84(1) yes
P(2) C(112) 1.83(1) yes
P(2) C(125) 1.83(1) yes
P(2) C(131) 1.81(1) yes
O(1) C(1) 1.41(1) yes
O(1) C(2) 1.47(1) yes
O(2) C(101) 1.41(1) yes
O(2) C(102) 1.46(1) yes
N(1) C(1) 1.52(1) yes
N(1) C(3) 1.50(1) yes
N(1) C(6) 1.52(1) yes
N(2) C(101) 1.50(1) yes
N(2) C(103) 1.51(1) yes
N(2) C(106) 1.48(1) yes
C(1) C(7) 1.49(1) yes
C(2) C(3) 1.54(1) yes
C(2) C(13) 1.53(1) yes
C(2) C(19) 1.54(1) yes
C(3) C(4) 1.54(1) yes
C(4) C(5) 1.54(1) yes
C(5) C(6) 1.54(1) yes
C(7) C(8) 1.37(1) yes
C(7) C(12) 1.41(1) yes
C(8) C(9) 1.40(1) yes
C(9) C(10) 1.41(2) yes
C(10) C(11) 1.37(1) yes
C(11) C(12) 1.40(1) yes
C(13) C(14) 1.38(1) yes
C(13) C(18) 1.39(1) yes
C(14) C(15) 1.40(1) yes
C(15) C(16) 1.39(2) yes
C(16) C(17) 1.36(2) yes
C(17) C(18) 1.38(2) yes
C(19) C(20) 1.38(1) yes
C(19) C(24) 1.40(1) yes
C(20) C(21) 1.39(1) yes
C(21) C(22) 1.34(2) yes
C(22) C(23) 1.37(2) yes
C(23) C(24) 1.38(1) yes
C(25) C(26) 1.40(2) yes
C(25) C(30) 1.39(2) yes
C(26) C(27) 1.37(1) yes
C(27) C(28) 1.38(2) yes
C(28) C(29) 1.37(2) yes
C(29) C(30) 1.41(2) yes
C(31) C(32) 1.36(2) yes
C(31) C(36) 1.36(2) yes
C(32) C(33) 1.38(2) yes
C(33) C(34) 1.33(2) yes
C(34) C(35) 1.40(2) yes
C(35) C(36) 1.39(2) yes
C(101) C(107) 1.50(1) yes
C(102) C(103) 1.55(1) yes
C(102) C(113) 1.54(1) yes
C(102) C(119) 1.55(1) yes
C(103) C(104) 1.55(1) yes
C(104) C(105) 1.55(2) yes
C(105) C(106) 1.51(2) yes
C(107) C(108) 1.41(1) yes
C(107) C(112) 1.39(1) yes
C(108) C(109) 1.37(2) yes
C(109) C(110) 1.37(2) yes
C(110) C(111) 1.39(2) yes
C(111) C(112) 1.38(2) yes
C(113) C(114) 1.37(1) yes
C(113) C(118) 1.39(1) yes
C(114) C(115) 1.37(1) yes
C(115) C(116) 1.39(2) yes
C(116) C(117) 1.36(2) yes
C(117) C(118) 1.38(1) yes
C(119) C(120) 1.39(2) yes
C(119) C(124) 1.38(1) yes
C(120) C(121) 1.40(2) yes
C(121) C(122) 1.35(2) yes
C(122) C(123) 1.35(2) yes
C(123) C(124) 1.39(2) yes
C(125) C(126) 1.36(3) yes
C(125) C(130) 1.41(3) yes
C(126) C(127) 1.42(3) yes
C(127) C(128) 1.39(5) yes
C(128) C(129) 1.30(5) yes
C(129) C(130) 1.38(2) yes
C(131) C(132) 1.40(2) yes
C(131) C(136) 1.41(2) yes
C(132) C(133) 1.34(2) yes
C(133) C(134) 1.37(2) yes
C(134) C(135) 1.39(2) yes
C(135) C(136) 1.35(2) yes
O(100) H(203) 0.965 no
O(100) H(204) 1.208 no
C(1) H(1) 0.962 no
C(3) H(2) 0.962 no
C(4) H(3) 0.948 no
C(4) H(4) 0.965 no
C(5) H(5) 0.967 no
C(5) H(6) 0.965 no
C(6) H(7) 0.966 no
C(6) H(8) 0.951 no
C(8) H(9) 0.975 no
C(9) H(10) 0.962 no
C(10) H(11) 0.967 no
C(11) H(12) 0.965 no
C(14) H(13) 0.966 no
C(15) H(14) 0.989 no
C(16) H(15) 0.968 no
C(17) H(16) 0.989 no
C(18) H(17) 0.974 no
C(20) H(18) 0.981 no
C(21) H(19) 0.972 no
C(22) H(20) 0.955 no
C(23) H(21) 0.970 no
C(24) H(22) 0.978 no
C(26) H(23) 0.988 no
C(27) H(24) 0.958 no
C(28) H(25) 0.970 no
C(29) H(26) 1.004 no
C(30) H(27) 0.985 no
C(32) H(28) 0.980 no
C(33) H(29) 0.975 no
C(34) H(30) 0.962 no
C(35) H(31) 1.030 no
C(36) H(32) 1.000 no
C(101) H(101) 0.968 no
C(103) H(102) 0.964 no
C(104) H(103) 0.968 no
C(104) H(104) 0.965 no
C(105) H(105) 0.956 no
C(105) H(106) 0.969 no
C(106) H(107) 0.952 no
C(106) H(108) 0.988 no
C(108) H(109) 0.965 no
C(109) H(110) 0.961 no
C(110) H(111) 0.977 no
C(111) H(112) 0.974 no
C(114) H(113) 0.970 no
C(115) H(114) 0.977 no
C(116) H(115) 0.989 no
C(117) H(116) 0.972 no
C(118) H(117) 0.986 no
C(120) H(128) 0.951 no
C(121) H(129) 0.951 no
C(122) H(130) 0.950 no
C(123) H(131) 0.950 no
C(124) H(132) 0.953 no
C(126) H(118) 1.002 no
C(127) H(119) 0.960 no
C(128) H(120) 0.957 no
C(129) H(121) 0.975 no
C(130) H(122) 1.081 no
C(132) H(123) 0.987 no
C(133) H(124) 0.950 no
C(134) H(125) 0.990 no
C(135) H(126) 0.983 no
C(136) H(127) 0.964 no
C(201) H(201) 0.998 no
C(202) H(202) 0.968 no
